data_4503638
loop_
_publ_author_name
'Luo, Feng'
'Che, Yunxia'
'Zheng, Jimin'

_publ_section_title
;
 Employing La2- (La = Eu, Tb, Pr) or Co3-Based Molecule Building Blocks To
 Construct 3,8-Connected Nets: Hydrothermal Synthesis, Structure,
 Luminescence, and Magnetic Properties
;
_journal_issue 6
_journal_name_full 'Crystal Growth &amp; Design'
_journal_page_first 2006
_journal_paper_doi 10.1021/cg8001898
_journal_volume 8
_journal_year 2008
_chemical_formula_sum 'C10 H9 N O7 Pr'
_chemical_formula_weight 396.09
_chemical_name_systematic
; 
 ? 
;
_space_group_IT_number 14
_symmetry_cell_setting monoclinic
_symmetry_space_group_name_Hall '-P 2ybc'
_symmetry_space_group_name_H-M 'P 1 21/c 1'
_atom_sites_solution_hydrogens geom
_atom_sites_solution_primary direct
_atom_sites_solution_secondary difmap
_audit_creation_method SHELXL-97
_cell_angle_alpha 90.00
_cell_angle_beta 98.396(5)
_cell_angle_gamma 90.00
_cell_formula_units_Z 4
_cell_length_a 9.092(3)
_cell_length_b 15.526(6)
_cell_length_c 8.766(3)
_cell_measurement_reflns_used 2797
_cell_measurement_temperature 294(2)
_cell_measurement_theta_max 26.33
_cell_measurement_theta_min 2.26
_cell_volume 1224.2(8)
_computing_cell_refinement 'RAXIS-RAPID Auto(Rigaku, 2004)'
_computing_data_collection 'RAXIS-RAPID Auto(Rigaku, 2004)'
_computing_data_reduction 'CrystalStructure(Rigaku/MSC, 2004)'
_computing_molecular_graphics 'SHELXL-97 (Sheldrick, 2001)'
_computing_publication_material 'SHELXL-97 (Sheldrick, 1997)'
_computing_structure_refinement 'SHELXL-97 (Sheldrick, 1997)'
_computing_structure_solution 'SHELXS-97 (Sheldrick, 1997)'
_diffrn_ambient_temperature 294(2)
_diffrn_measured_fraction_theta_full 0.992
_diffrn_measured_fraction_theta_max 0.992
_diffrn_measurement_device_type 'rigaku r-axis rapid IP area detector'
_diffrn_measurement_method '\w scans'
_diffrn_radiation_monochromator graphite
_diffrn_radiation_probe x-ray
_diffrn_radiation_type MoK\a
_diffrn_radiation_wavelength 0.71073
_diffrn_reflns_av_R_equivalents 0.0690
_diffrn_reflns_av_sigmaI/netI 0.0736
_diffrn_reflns_limit_h_max 10
_diffrn_reflns_limit_h_min -10
_diffrn_reflns_limit_k_max 18
_diffrn_reflns_limit_k_min -12
_diffrn_reflns_limit_l_max 10
_diffrn_reflns_limit_l_min -9
_diffrn_reflns_number 5815
_diffrn_reflns_theta_full 25.00
_diffrn_reflns_theta_max 25.00
_diffrn_reflns_theta_min 2.26
_diffrn_source 'rotating anode'
_exptl_absorpt_coefficient_mu 4.009
_exptl_absorpt_correction_T_max 0.7949
_exptl_absorpt_correction_T_min 0.6448
_exptl_absorpt_correction_type multi-scan
_exptl_crystal_colour Green
_exptl_crystal_density_diffrn 2.149
_exptl_crystal_density_meas ?
_exptl_crystal_density_method 'not measured'
_exptl_crystal_description Block
_exptl_crystal_F_000 764
_exptl_crystal_size_max 0.12
_exptl_crystal_size_mid 0.10
_exptl_crystal_size_min 0.06
_refine_diff_density_max 3.142
_refine_diff_density_min -1.477
_refine_diff_density_rms 0.243
_refine_ls_extinction_method none
_refine_ls_goodness_of_fit_ref 1.119
_refine_ls_hydrogen_treatment refU
_refine_ls_matrix_type full
_refine_ls_number_parameters 180
_refine_ls_number_reflns 2139
_refine_ls_number_restraints 3
_refine_ls_restrained_S_all 1.118
_refine_ls_R_factor_all 0.0830
_refine_ls_R_factor_gt 0.0550
_refine_ls_shift/su_max 0.000
_refine_ls_shift/su_mean 0.000
_refine_ls_structure_factor_coef Fsqd
_refine_ls_weighting_details 'calc w=1/[\s^2^(Fo^2^)+(0.0672P)^2^+10.2232P] where P=(Fo^2^+2Fc^2^)/3'
_refine_ls_weighting_scheme calc
_refine_ls_wR_factor_gt 0.1284
_refine_ls_wR_factor_ref 0.1435
_reflns_number_gt 1577
_reflns_number_total 2139
_reflns_threshold_expression >2sigma(I)
_cod_data_source_file cg8001898-file003.cif
_cod_data_source_block 070914a
_cod_depositor_comments
;
The following automatic conversions were performed:

'_symmetry_cell_setting' value 'Monoclinic' changed to 'monoclinic'
according to /home/saulius/struct/CIF-dictionaries/cif_core.dic
dictionary named 'cif_core.dic' version 2.4.1 from
2010-06-29.

'_exptl_absorpt_correction_type' value 'Multi-scan'
changed to 'multi-scan' according to
/home/saulius/struct/CIF-dictionaries/cif_core.dic dictionary named
'cif_core.dic' version 2.4.1 from
2010-06-29.

'_refine_ls_hydrogen_treatment' value 'refu' changed to
'refU' according to
/home/saulius/struct/CIF-dictionaries/cif_core.dic dictionary named
'cif_core.dic' version 2.4.1 from 2010-06-29.

Automatic conversion script
Id: cif_fix_values 1715 2011-07-08 13:25:40Z adriana 

The following automatic conversions were performed:

'_exptl_crystal_density_meas' value 'NONE' was changed to '?' - the
value is perceived as not measured.

Automatic conversion script
Id: cif_fix_values 3008 2015-01-20 13:52:24Z robertas 
;
_cod_original_cell_volume 1224.1(8)
_cod_original_sg_symbol_H-M P2(1)/c
_cod_database_code 4503638

loop_
_symmetry_equiv_pos_as_xyz
'x, y, z'
'-x, y+1/2, -z+1/2'
'-x, -y, -z'
'x, -y-1/2, z-1/2'

loop_
_atom_site_label
_atom_site_type_symbol
_atom_site_fract_x
_atom_site_fract_y
_atom_site_fract_z
_atom_site_U_iso_or_equiv
_atom_site_adp_type
_atom_site_occupancy
_atom_site_symmetry_multiplicity
_atom_site_calc_flag
_atom_site_refinement_flags
C1 C 0.4091(13) 0.0713(7) 0.2387(13) 0.019(3) Uani 1 1 d .
C2 C 1.2686(12) 0.0645(8) 0.6430(13) 0.017(2) Uani 1 1 d .
C3 C 1.1392(12) 0.1102(8) 0.6954(12) 0.017(2) Uani 1 1 d .
C4 C 0.7646(12) 0.2273(8) 0.8266(13) 0.019(3) Uani 1 1 d .
C5 C 0.4272(14) -0.0186(9) 0.0132(16) 0.035(3) Uani 1 1 d .
H5A H 0.4456 -0.0697 0.0769 0.041 Uiso 1 1 calc R
H5B H 0.3725 -0.0363 -0.0852 0.041 Uiso 1 1 calc R
C6 C 0.9991(12) 0.0782(8) 0.6609(13) 0.018(2) Uani 1 1 d .
H6 H 0.9858 0.0261 0.6084 0.021 Uiso 1 1 calc R
C7 C 0.3317(14) 0.0436(8) 0.0906(14) 0.029(3) Uani 1 1 d .
H7A H 0.3078 0.0934 0.0247 0.035 Uiso 1 1 calc R
H7B H 0.2394 0.0156 0.1048 0.035 Uiso 1 1 calc R
C8 C 1.0397(13) 0.2256(9) 0.8202(16) 0.034(3) Uani 1 1 d .
H8 H 1.0514 0.2757 0.8789 0.041 Uiso 1 1 calc R
C9 C 0.9029(12) 0.1892(7) 0.7813(14) 0.019(3) Uani 1 1 d .
C10 C 1.1578(14) 0.1870(8) 0.7714(16) 0.028(3) Uani 1 1 d .
H10 H 1.2511 0.2127 0.7896 0.034 Uiso 1 1 calc R
H4A H 0.51(3) 0.294(10) 0.560(12) 0.17(13) Uiso 1 1 d D
H4B H 0.512(13) 0.280(7) 0.419(9) 0.02(4) Uiso 1 1 d D
N1 N 0.8805(10) 0.1180(6) 0.6989(10) 0.016(2) Uani 1 1 d .
O1 O 1.3825(9) 0.1077(5) 0.6479(10) 0.0258(19) Uani 1 1 d .
O2 O 0.7800(8) 0.2884(5) 0.9192(10) 0.024(2) Uani 1 1 d .
O3 O 0.4850(11) 0.1387(5) 0.2504(10) 0.033(2) Uani 1 1 d .
O4 O 0.4795(10) 0.2561(6) 0.4952(11) 0.0251(19) Uani 1 1 d D
O5 O 1.2501(8) -0.0118(5) 0.6012(9) 0.0221(19) Uani 1 1 d .
O6 O 0.4064(9) 0.0258(5) 0.3547(9) 0.0212(18) Uani 1 1 d .
O7 O 0.6454(8) 0.1932(5) 0.7717(9) 0.0204(18) Uani 1 1 d .
Pr1 Pr 0.60599(7) 0.11445(4) 0.52843(7) 0.0141(2) Uani 1 1 d .

loop_
_atom_site_aniso_label
_atom_site_aniso_U_11
_atom_site_aniso_U_22
_atom_site_aniso_U_33
_atom_site_aniso_U_23
_atom_site_aniso_U_13
_atom_site_aniso_U_12
C1 0.025(7) 0.017(6) 0.014(6) 0.002(5) 0.004(5) 0.006(5)
C2 0.010(6) 0.020(7) 0.021(6) 0.003(5) 0.007(5) 0.001(5)
C3 0.010(5) 0.025(6) 0.016(6) -0.006(5) 0.007(4) -0.005(5)
C4 0.013(6) 0.027(7) 0.020(6) 0.002(5) 0.007(5) 0.007(5)
C5 0.034(8) 0.038(9) 0.032(8) -0.003(6) 0.004(6) -0.005(6)
C6 0.018(6) 0.019(6) 0.018(6) -0.008(5) 0.006(5) 0.003(5)
C7 0.026(7) 0.030(7) 0.030(7) 0.005(6) 0.000(5) -0.002(6)
C8 0.012(6) 0.042(8) 0.049(9) -0.016(7) 0.007(6) -0.004(6)
C9 0.008(6) 0.006(5) 0.042(8) 0.001(5) 0.001(5) 0.002(4)
C10 0.018(7) 0.020(7) 0.047(9) -0.010(6) 0.005(6) 0.002(5)
N1 0.019(5) 0.015(5) 0.017(5) -0.008(4) 0.008(4) 0.002(4)
O1 0.021(5) 0.022(5) 0.037(5) -0.011(4) 0.015(4) -0.007(4)
O2 0.008(4) 0.030(5) 0.035(5) -0.017(4) 0.007(3) 0.002(3)
O3 0.054(6) 0.020(4) 0.025(5) 0.003(4) 0.010(4) -0.012(4)
O4 0.029(5) 0.020(5) 0.028(5) 0.004(4) 0.011(4) 0.009(4)
O5 0.016(4) 0.020(5) 0.034(5) -0.006(4) 0.015(4) 0.005(3)
O6 0.028(5) 0.015(4) 0.021(5) 0.000(4) 0.006(3) -0.006(3)
O7 0.008(4) 0.019(4) 0.035(5) -0.006(4) 0.006(3) 0.004(3)
Pr1 0.0117(3) 0.0113(3) 0.0207(4) -0.0003(3) 0.0068(2) -0.0004(3)

loop_
_atom_type_symbol
_atom_type_description
_atom_type_scat_dispersion_real
_atom_type_scat_dispersion_imag
_atom_type_scat_source
C C 0.0033 0.0016 'International Tables Vol C Tables 4.2.6.8 and 6.1.1.4'
H H 0.0000 0.0000 'International Tables Vol C Tables 4.2.6.8 and 6.1.1.4'
O O 0.0106 0.0060 'International Tables Vol C Tables 4.2.6.8 and 6.1.1.4'
Pr Pr -0.2180 2.8214 'International Tables Vol C Tables 4.2.6.8 and 6.1.1.4'
N N 0.0061 0.0033 'International Tables Vol C Tables 4.2.6.8 and 6.1.1.4'

loop_
_geom_angle_atom_site_label_1
_geom_angle_atom_site_label_2
_geom_angle_atom_site_label_3
_geom_angle
_geom_angle_site_symmetry_1
_geom_angle_site_symmetry_3
O6 C1 O3 119.1(10) . .
O6 C1 C7 120.0(11) . .
O3 C1 C7 120.8(11) . .
O6 C1 Pr1 60.5(6) . .
O3 C1 Pr1 58.8(6) . .
C7 C1 Pr1 171.5(9) . .
O1 C2 O5 127.3(10) . .
O1 C2 C3 115.2(10) . .
O5 C2 C3 117.5(10) . .
C6 C3 C10 118.2(11) . .
C6 C3 C2 120.7(10) . .
C10 C3 C2 121.0(10) . .
O7 C4 O2 126.1(10) . .
O7 C4 C9 116.7(10) . .
O2 C4 C9 117.2(10) . .
C5 C5 C7 113.5(15) 3_655 .
C5 C5 H5A 108.9 3_655 .
C7 C5 H5A 108.9 . .
C5 C5 H5B 108.9 3_655 .
C7 C5 H5B 108.9 . .
H5A C5 H5B 107.7 . .
N1 C6 C3 122.9(11) . .
N1 C6 H6 118.5 . .
C3 C6 H6 118.5 . .
C1 C7 C5 110.7(11) . .
C1 C7 H7A 109.5 . .
C5 C7 H7A 109.5 . .
C1 C7 H7B 109.5 . .
C5 C7 H7B 109.5 . .
H7A C7 H7B 108.1 . .
C10 C8 C9 118.4(12) . .
C10 C8 H8 120.8 . .
C9 C8 H8 120.8 . .
N1 C9 C8 123.1(11) . .
N1 C9 C4 114.1(10) . .
C8 C9 C4 122.8(11) . .
C8 C10 C3 119.6(12) . .
C8 C10 H10 120.2 . .
C3 C10 H10 120.2 . .
C9 N1 C6 117.5(10) . .
C9 N1 Pr1 112.0(7) . .
C6 N1 Pr1 124.6(7) . .
C2 O1 Pr1 139.9(7) . 1_655
C4 O2 Pr1 134.4(7) . 4_566
C1 O3 Pr1 96.4(7) . .
Pr1 O4 H4A 114(10) . .
Pr1 O4 H4B 106(8) . .
H4A O4 H4B 94.8(15) . .
C2 O5 Pr1 134.4(7) . 3_756
C1 O6 Pr1 150.2(7) . 3_656
C1 O6 Pr1 94.8(7) . .
Pr1 O6 Pr1 107.6(3) 3_656 .
C4 O7 Pr1 124.2(7) . .
O6 Pr1 O1 71.5(3) 3_656 1_455
O6 Pr1 O7 95.2(3) 3_656 .
O1 Pr1 O7 70.6(3) 1_455 .
O6 Pr1 O5 70.8(3) 3_656 3_756
O1 Pr1 O5 135.5(3) 1_455 3_756
O7 Pr1 O5 135.5(3) . 3_756
O6 Pr1 O2 141.7(3) 3_656 4_565
O1 Pr1 O2 144.8(3) 1_455 4_565
O7 Pr1 O2 90.7(3) . 4_565
O5 Pr1 O2 78.6(3) 3_756 4_565
O6 Pr1 O4 143.1(3) 3_656 .
O1 Pr1 O4 71.6(3) 1_455 .
O7 Pr1 O4 70.4(3) . .
O5 Pr1 O4 142.6(3) 3_756 .
O2 Pr1 O4 74.1(3) 4_565 .
O6 Pr1 O3 119.9(3) 3_656 .
O1 Pr1 O3 98.5(3) 1_455 .
O7 Pr1 O3 138.5(3) . .
O5 Pr1 O3 80.7(3) 3_756 .
O2 Pr1 O3 75.6(3) 4_565 .
O4 Pr1 O3 68.2(3) . .
O6 Pr1 O6 72.4(3) 3_656 .
O1 Pr1 O6 70.8(3) 1_455 .
O7 Pr1 O6 141.4(2) . .
O5 Pr1 O6 75.9(3) 3_756 .
O2 Pr1 O6 121.9(3) 4_565 .
O4 Pr1 O6 97.4(3) . .
O3 Pr1 O6 49.4(3) . .
O6 Pr1 N1 83.2(3) 3_656 .
O1 Pr1 N1 121.7(3) 1_455 .
O7 Pr1 N1 60.2(2) . .
O5 Pr1 N1 76.0(3) 3_756 .
O2 Pr1 N1 67.2(3) 4_565 .
O4 Pr1 N1 114.8(3) . .
O3 Pr1 N1 139.1(3) . .
O6 Pr1 N1 147.5(3) . .
O6 Pr1 C1 95.7(3) 3_656 .
O1 Pr1 C1 85.5(3) 1_455 .
O7 Pr1 C1 148.9(3) . .
O5 Pr1 C1 75.6(3) 3_756 .
O2 Pr1 C1 98.4(3) 4_565 .
O4 Pr1 C1 83.6(3) . .
O3 Pr1 C1 24.8(3) . .
O6 Pr1 C1 24.7(3) . .
N1 Pr1 C1 150.2(3) . .
O6 Pr1 Pr1 37.65(19) 3_656 3_656
O1 Pr1 Pr1 66.39(19) 1_455 3_656
O7 Pr1 Pr1 123.74(19) . 3_656
O5 Pr1 Pr1 69.35(19) 3_756 3_656
O2 Pr1 Pr1 143.9(2) 4_565 3_656
O4 Pr1 Pr1 124.1(2) . 3_656
O3 Pr1 Pr1 83.14(18) . 3_656
O6 Pr1 Pr1 34.78(17) . 3_656
N1 Pr1 Pr1 118.0(2) . 3_656
C1 Pr1 Pr1 58.5(2) . 3_656

loop_
_geom_bond_atom_site_label_1
_geom_bond_atom_site_label_2
_geom_bond_distance
_geom_bond_site_symmetry_2
C1 O6 1.241(13) .
C1 O3 1.250(14) .
C1 C7 1.449(16) .
C1 Pr1 2.963(11) .
C2 O1 1.229(13) .
C2 O5 1.245(14) .
C2 C3 1.502(15) .
C3 C6 1.359(15) .
C3 C10 1.365(16) .
C4 O7 1.239(13) .
C4 O2 1.242(14) .
C4 C9 1.495(15) .
C5 C5 1.49(2) 3_655
C5 C7 1.523(18) .
C5 H5A 0.9700 .
C5 H5B 0.9700 .
C6 N1 1.326(14) .
C6 H6 0.9300 .
C7 H7A 0.9700 .
C7 H7B 0.9700 .
C8 C10 1.352(17) .
C8 C9 1.363(16) .
C8 H8 0.9300 .
C9 N1 1.320(14) .
C10 H10 0.9300 .
N1 Pr1 2.716(9) .
O1 Pr1 2.421(8) 1_655
O2 Pr1 2.478(7) 4_566
O3 Pr1 2.551(9) .
O4 Pr1 2.479(8) .
O4 H4A 0.849(11) .
O4 H4B 0.850(10) .
O5 Pr1 2.444(7) 3_756
O6 Pr1 2.417(8) 3_656
O6 Pr1 2.588(8) .
O7 Pr1 2.439(8) .
Pr1 O6 2.417(8) 3_656
Pr1 O1 2.421(8) 1_455
Pr1 O5 2.444(7) 3_756
Pr1 O2 2.478(7) 4_565
Pr1 Pr1 4.0389(16) 3_656

loop_
_geom_torsion_atom_site_label_1
_geom_torsion_atom_site_label_2
_geom_torsion_atom_site_label_3
_geom_torsion_atom_site_label_4
_geom_torsion
_geom_torsion_site_symmetry_1
_geom_torsion_site_symmetry_4
O1 C2 C3 C6 163.7(11) . .
O5 C2 C3 C6 -16.9(16) . .
O1 C2 C3 C10 -12.7(17) . .
O5 C2 C3 C10 166.7(11) . .
C10 C3 C6 N1 -0.5(18) . .
C2 C3 C6 N1 -177.0(10) . .
O6 C1 C7 C5 -83.5(14) . .
O3 C1 C7 C5 93.0(14) . .
Pr1 C1 C7 C5 8(6) . .
C5 C5 C7 C1 -58.9(19) 3_655 .
C10 C8 C9 N1 0(2) . .
C10 C8 C9 C4 -178.8(12) . .
O7 C4 C9 N1 -6.1(15) . .
O2 C4 C9 N1 171.7(11) . .
O7 C4 C9 C8 173.1(12) . .
O2 C4 C9 C8 -9.1(18) . .
C9 C8 C10 C3 -5(2) . .
C6 C3 C10 C8 5.0(19) . .
C2 C3 C10 C8 -178.5(12) . .
C8 C9 N1 C6 4.0(18) . .
C4 C9 N1 C6 -176.8(10) . .
C8 C9 N1 Pr1 -150.1(11) . .
C4 C9 N1 Pr1 29.1(12) . .
C3 C6 N1 C9 -3.9(17) . .
C3 C6 N1 Pr1 146.7(9) . .
O5 C2 O1 Pr1 25(2) . 1_655
C3 C2 O1 Pr1 -155.6(9) . 1_655
O7 C4 O2 Pr1 -7.1(19) . 4_566
C9 C4 O2 Pr1 175.4(7) . 4_566
O6 C1 O3 Pr1 6.5(12) . .
C7 C1 O3 Pr1 -170.1(10) . .
O1 C2 O5 Pr1 -11.3(19) . 3_756
C3 C2 O5 Pr1 169.4(7) . 3_756
O3 C1 O6 Pr1 -145.5(12) . 3_656
C7 C1 O6 Pr1 31(2) . 3_656
Pr1 C1 O6 Pr1 -139.1(15) . 3_656
O3 C1 O6 Pr1 -6.4(11) . .
C7 C1 O6 Pr1 170.2(10) . .
O2 C4 O7 Pr1 156.0(9) . .
C9 C4 O7 Pr1 -26.4(14) . .
C4 O7 Pr1 O6 108.6(9) . 3_656
C4 O7 Pr1 O1 176.9(9) . 1_455
C4 O7 Pr1 O5 40.8(10) . 3_756
C4 O7 Pr1 O2 -33.5(9) . 4_565
C4 O7 Pr1 O4 -106.3(9) . .
C4 O7 Pr1 O3 -102.4(9) . .
C4 O7 Pr1 O6 176.8(8) . .
C4 O7 Pr1 N1 29.5(8) . .
C4 O7 Pr1 C1 -141.2(9) . .
C4 O7 Pr1 Pr1 135.1(8) . 3_656
C1 O3 Pr1 O6 14.5(8) . 3_656
C1 O3 Pr1 O1 -59.0(7) . 1_455
C1 O3 Pr1 O7 -129.4(7) . .
C1 O3 Pr1 O5 75.9(7) . 3_756
C1 O3 Pr1 O2 156.4(8) . 4_565
C1 O3 Pr1 O4 -125.3(8) . .
C1 O3 Pr1 O6 -3.6(6) . .
C1 O3 Pr1 N1 131.4(7) . .
C1 O3 Pr1 Pr1 5.8(7) . 3_656
C1 O6 Pr1 O6 -160.0(8) . 3_656
Pr1 O6 Pr1 O6 0.0 3_656 3_656
C1 O6 Pr1 O1 123.9(7) . 1_455
Pr1 O6 Pr1 O1 -76.0(3) 3_656 1_455
C1 O6 Pr1 O7 124.1(7) . .
Pr1 O6 Pr1 O7 -75.9(5) 3_656 .
C1 O6 Pr1 O5 -86.1(7) . 3_756
Pr1 O6 Pr1 O5 73.9(3) 3_656 3_756
C1 O6 Pr1 O2 -19.5(8) . 4_565
Pr1 O6 Pr1 O2 140.6(3) 3_656 4_565
C1 O6 Pr1 O4 56.4(7) . .
Pr1 O6 Pr1 O4 -143.6(3) 3_656 .
C1 O6 Pr1 O3 3.6(6) . .
Pr1 O6 Pr1 O3 163.6(5) 3_656 .
C1 O6 Pr1 N1 -116.9(7) . .
Pr1 O6 Pr1 N1 43.1(6) 3_656 .
Pr1 O6 Pr1 C1 160.0(8) 3_656 .
C1 O6 Pr1 Pr1 -160.0(8) . 3_656
C9 N1 Pr1 O6 -129.1(8) . 3_656
C6 N1 Pr1 O6 79.0(9) . 3_656
C9 N1 Pr1 O1 -65.7(8) . 1_455
C6 N1 Pr1 O1 142.3(8) . 1_455
C9 N1 Pr1 O7 -29.0(7) . .
C6 N1 Pr1 O7 179.0(10) . .
C9 N1 Pr1 O5 159.1(8) . 3_756
C6 N1 Pr1 O5 7.1(9) . 3_756
C9 N1 Pr1 O2 75.8(8) . 4_565
C6 N1 Pr1 O2 -76.2(9) . 4_565
C9 N1 Pr1 O4 17.3(8) . .
C6 N1 Pr1 O4 -134.7(9) . .
C9 N1 Pr1 O3 102.1(8) . .
C6 N1 Pr1 O3 -49.9(10) . .
C9 N1 Pr1 O6 -170.1(7) . .
C6 N1 Pr1 O6 37.9(11) . .
C9 N1 Pr1 C1 141.3(8) . .
C6 N1 Pr1 C1 -10.6(12) . .
C9 N1 Pr1 Pr1 -143.9(7) . 3_656
C6 N1 Pr1 Pr1 64.2(9) . 3_656
O6 C1 Pr1 O6 19.1(8) . 3_656
O3 C1 Pr1 O6 -167.4(7) . 3_656
C7 C1 Pr1 O6 -77(6) . 3_656
O6 C1 Pr1 O1 -51.8(7) . 1_455
O3 C1 Pr1 O1 121.7(7) . 1_455
C7 C1 Pr1 O1 -148(6) . 1_455
O6 C1 Pr1 O7 -91.0(8) . .
O3 C1 Pr1 O7 82.5(9) . .
C7 C1 Pr1 O7 173(6) . .
O6 C1 Pr1 O5 87.5(7) . 3_756
O3 C1 Pr1 O5 -99.0(7) . 3_756
C7 C1 Pr1 O5 -9(6) . 3_756
O6 C1 Pr1 O2 163.4(6) . 4_565
O3 C1 Pr1 O2 -23.1(8) . 4_565
C7 C1 Pr1 O2 67(6) . 4_565
O6 C1 Pr1 O4 -123.8(7) . .
O3 C1 Pr1 O4 49.7(7) . .
C7 C1 Pr1 O4 140(6) . .
O6 C1 Pr1 O3 -173.5(12) . .
C7 C1 Pr1 O3 90(6) . .
O3 C1 Pr1 O6 173.5(12) . .
C7 C1 Pr1 O6 -96(6) . .
O6 C1 Pr1 N1 105.3(8) . .
O3 C1 Pr1 N1 -81.2(9) . .
C7 C1 Pr1 N1 9(6) . .
O6 C1 Pr1 Pr1 13.2(5) . 3_656
O3 C1 Pr1 Pr1 -173.3(8) . 3_656
C7 C1 Pr1 Pr1 -83(6) . 3_656
